data_9010122
loop_
_publ_author_name
'Diego Gatta, G.'
'Nestola, F.'
'Bromiley, G. D.'
'Loose, A.'

_publ_section_title
;
 New insight into crystal chemistry of topaz: a multi-methodological study
 Sample: X-ray refinement at T = 298 K
 Note: x(F4) corrected
;
_journal_name_full 'American Mineralogist'
_journal_page_first 1839
_journal_page_last 1846
_journal_paper_doi 10.2138/am.2006.2223
_journal_volume 91
_journal_year 2006
_chemical_compound_source 'Ouro Preto, Minas Gerias, Brazil'
_chemical_formula_sum 'Al2 F2 O4 Si'
_chemical_name_mineral Topaz
_space_group_IT_number 62
_symmetry_space_group_name_Hall '-P 2c 2ab'
_symmetry_space_group_name_H-M 'P b n m'
_cell_angle_alpha 90
_cell_angle_beta 90
_cell_angle_gamma 90
_cell_length_a 4.6601
_cell_length_b 8.8260
_cell_length_c 8.3778
_cell_formula_units_Z 4
_cell_volume 344.579
_database_code_amcsd 0004243
_diffrn_ambient_temperature 298
_exptl_crystal_density_diffrn 3.548
_cod_original_formula_sum 'Al2 Si O4 F2'
_cod_database_code 9010122

loop_
_space_group_symop_operation_xyz
x,y,z
x,y,1/2-z
-x,-y,1/2+z
1/2+x,1/2-y,1/2+z
1/2-x,1/2+y,1/2-z
1/2-x,1/2+y,z
1/2+x,1/2-y,-z
-x,-y,-z

loop_
_atom_site_aniso_label
_atom_site_aniso_U_11
_atom_site_aniso_U_22
_atom_site_aniso_U_33
_atom_site_aniso_U_12
_atom_site_aniso_U_13
_atom_site_aniso_U_23
Al 0.00340 0.00400 0.00436 0.00008 -0.00010 0.00008
Si 0.00270 0.00360 0.00380 0.00010 0.00000 0.00000
O1 0.00410 0.00540 0.00540 0.00170 0.00000 0.00000
O2 0.00590 0.00370 0.00500 0.00090 0.00000 0.00000
O3 0.00460 0.00470 0.00470 0.00070 -0.00110 -0.00030
F4 0.00750 0.00840 0.00890 -0.00230 0.00050 0.00130

loop_
_atom_site_label
_atom_site_fract_x
_atom_site_fract_y
_atom_site_fract_z
_atom_site_occupancy
_atom_site_U_iso_or_equiv
Al 0.90530 0.13131 0.08160 1.00000 0.00390
Si 0.39976 0.94088 0.25000 1.00000 0.00330
O1 0.70640 0.03110 0.25000 1.00000 0.00500
O2 0.45160 0.75640 0.25000 1.00000 0.00490
O3 0.21140 0.98979 0.09284 1.00000 0.00470
F4 0.59820 0.25263 0.05988 1.00000 0.00830

loop_
_cod_related_entry_id
_cod_related_entry_database
_cod_related_entry_code
1 AMCSD 0004243
